data_7210750
loop_
_publ_author_name
'Khavasi, Hamid Reza'
'Tehrani, Alireza Azhdari'

_publ_section_title
;
 Effect of halogen bonding interaction on supramolecular assembly of
 halogen-substituted phenylpyrazinamides
;
_journal_issue 16
_journal_name_full CrystEngComm
_journal_page_first 3222
_journal_paper_doi 10.1039/c3ce40093j
_journal_volume 15
_journal_year 2013
_chemical_formula_moiety 'C11 H8 Cl1 N3 O1'
_chemical_formula_sum 'C11 H8 Cl N3 O'
_chemical_formula_weight 233.65
_chemical_name_systematic
;
?
;
_space_group_IT_number 2
_symmetry_cell_setting triclinic
_symmetry_space_group_name_Hall '-P 1'
_symmetry_space_group_name_H-M 'P -1'
_atom_sites_solution_hydrogens geom
_atom_sites_solution_primary direct
_atom_sites_solution_secondary difmap
_audit_creation_method SHELXL-97
_cell_angle_alpha 101.762(7)
_cell_angle_beta 96.668(6)
_cell_angle_gamma 110.602(6)
_cell_formula_units_Z 2
_cell_length_a 5.8668(5)
_cell_length_b 7.2831(7)
_cell_length_c 13.1604(10)
_cell_measurement_reflns_used 4999
_cell_measurement_temperature 173(2)
_cell_measurement_theta_max 28.00
_cell_measurement_theta_min 3.09
_cell_volume 504.37(8)
_computing_cell_refinement 'X-Area 1.31 (Stoe & Cie GmbH, 2005)'
_computing_data_collection 'X-Area 1.31 (Stoe & Cie GmbH, 2005)'
_computing_data_reduction 'X-Area 1.31 (Stoe & Cie GmbH, 2005)'
_computing_molecular_graphics 'ORTEP-3 for Windows (Farrugia, 1997)'
_computing_publication_material 'WinGX (Farrugia, 1999)'
_computing_structure_refinement 'SHELXL-97 (Sheldrick, 1997)'
_computing_structure_solution 'SHELXS-97 (Sheldrick, 1990)'
_diffrn_ambient_temperature 173(2)
_diffrn_detector_area_resol_mean '0.15 mm'
_diffrn_measured_fraction_theta_full 0.994
_diffrn_measured_fraction_theta_max 0.994
_diffrn_measurement_device_type 'STOE IPDS II'
_diffrn_measurement_method 'rotation method'
_diffrn_radiation_monochromator graphite
_diffrn_radiation_source 'fine-focus sealed tube'
_diffrn_radiation_type MoK\a
_diffrn_radiation_wavelength 0.71073
_diffrn_reflns_av_R_equivalents 0.0897
_diffrn_reflns_av_sigmaI/netI 0.0854
_diffrn_reflns_limit_h_max 7
_diffrn_reflns_limit_h_min -7
_diffrn_reflns_limit_k_max 9
_diffrn_reflns_limit_k_min -9
_diffrn_reflns_limit_l_max 16
_diffrn_reflns_limit_l_min -17
_diffrn_reflns_number 4999
_diffrn_reflns_theta_full 28.00
_diffrn_reflns_theta_max 28.00
_diffrn_reflns_theta_min 3.09
_diffrn_standards_number 0
_exptl_absorpt_coefficient_mu 0.357
_exptl_absorpt_correction_T_max 0.9696
_exptl_absorpt_correction_T_min 0.9414
_exptl_absorpt_correction_type numerical
_exptl_absorpt_process_details 'shape of crystal determined optically'
_exptl_crystal_colour Colorless
_exptl_crystal_density_diffrn 1.538
_exptl_crystal_density_method 'not measured'
_exptl_crystal_description Block
_exptl_crystal_F_000 240
_exptl_crystal_size_max 0.50
_exptl_crystal_size_mid 0.15
_exptl_crystal_size_min 0.10
_refine_diff_density_max 0.530
_refine_diff_density_min -0.331
_refine_diff_density_rms 0.079
_refine_ls_extinction_method none
_refine_ls_goodness_of_fit_ref 0.997
_refine_ls_hydrogen_treatment constr
_refine_ls_matrix_type full
_refine_ls_number_parameters 145
_refine_ls_number_reflns 2420
_refine_ls_number_restraints 0
_refine_ls_restrained_S_all 0.997
_refine_ls_R_factor_all 0.1012
_refine_ls_R_factor_gt 0.0617
_refine_ls_shift/su_max 0.003
_refine_ls_shift/su_mean 0.000
_refine_ls_structure_factor_coef Fsqd
_refine_ls_weighting_details 'calc w=1/[\s^2^(Fo^2^)+(0.0715P)^2^+0.0000P] where P=(Fo^2^+2Fc^2^)/3'
_refine_ls_weighting_scheme calc
_refine_ls_wR_factor_gt 0.1321
_refine_ls_wR_factor_ref 0.1458
_reflns_number_gt 1656
_reflns_number_total 2420
_reflns_threshold_expression >2sigma(I)
_cod_data_source_file c3ce40093j.txt
_cod_data_source_block d:\determination\solution\khc41\khc41
_cod_depositor_comments
;
The following automatic conversions were performed:

'_symmetry_cell_setting' value 'Triclinic' changed to 'triclinic'
according to /home/saulius/struct/CIF-dictionaries/cif_core.dic
dictionary named 'cif_core.dic' version 2.4.2 from 2011-04-26.

Automatic conversion script
Id: cif_fix_values 1891 2012-01-12 08:04:46Z andrius 
;
_cod_original_sg_symbol_H-M P-1
_cod_original_formula_sum 'C11 H8 Cl1 N3 O1'
_cod_database_code 7210750

loop_
_symmetry_equiv_pos_as_xyz
'x, y, z'
'-x, -y, -z'

loop_
_atom_site_label
_atom_site_type_symbol
_atom_site_fract_x
_atom_site_fract_y
_atom_site_fract_z
_atom_site_U_iso_or_equiv
_atom_site_adp_type
_atom_site_occupancy
_atom_site_symmetry_multiplicity
_atom_site_calc_flag
_atom_site_refinement_flags
C1 C 0.4831(6) 0.2299(5) 0.8666(2) 0.0305(7) Uani 1 1 d .
H1 H 0.3400 0.2120 0.8940 0.037 Uiso 1 1 calc R
C2 C 0.7010(6) 0.2529(5) 0.9322(2) 0.0287(7) Uani 1 1 d .
H2 H 0.6983 0.2501 1.0024 0.034 Uiso 1 1 calc R
C3 C 0.9042(5) 0.2819(4) 0.7974(2) 0.0234(6) Uani 1 1 d .
H3 H 1.0473 0.2994 0.7700 0.028 Uiso 1 1 calc R
C4 C 0.6876(5) 0.2603(4) 0.7317(2) 0.0212(6) Uani 1 1 d .
C5 C 0.6969(5) 0.2662(4) 0.6186(2) 0.0212(6) Uani 1 1 d .
C6 C 0.4241(5) 0.2436(4) 0.4527(2) 0.0196(6) Uani 1 1 d .
C7 C 0.6057(5) 0.3024(5) 0.3935(2) 0.0250(6) Uani 1 1 d .
H7 H 0.7725 0.3427 0.4243 0.030 Uiso 1 1 calc R
C8 C 0.5386(5) 0.3012(5) 0.2883(2) 0.0267(6) Uani 1 1 d .
H8 H 0.6603 0.3406 0.2488 0.032 Uiso 1 1 calc R
C9 C 0.2901(5) 0.2410(4) 0.2426(2) 0.0222(6) Uani 1 1 d .
C10 C 0.1085(5) 0.1831(5) 0.3012(2) 0.0251(6) Uani 1 1 d .
H10 H -0.0580 0.1435 0.2704 0.030 Uiso 1 1 calc R
C11 C 0.1750(5) 0.1842(5) 0.4058(2) 0.0249(6) Uani 1 1 d .
H11 H 0.0526 0.1449 0.4450 0.030 Uiso 1 1 calc R
N1 N 0.4757(4) 0.2331(4) 0.76549(17) 0.0245(5) Uani 1 1 d .
N2 N 0.9120(5) 0.2783(4) 0.89887(19) 0.0281(6) Uani 1 1 d .
N3 N 0.4768(4) 0.2445(4) 0.56037(17) 0.0237(5) Uani 1 1 d .
H3B H 0.3554 0.2295 0.5930 0.028 Uiso 1 1 calc R
O1 O 0.8871(4) 0.2883(4) 0.58567(16) 0.0310(5) Uani 1 1 d .
Cl1 Cl 0.20374(15) 0.23869(13) 0.11161(5) 0.0310(2) Uani 1 1 d .

loop_
_atom_site_aniso_label
_atom_site_aniso_U_11
_atom_site_aniso_U_22
_atom_site_aniso_U_33
_atom_site_aniso_U_23
_atom_site_aniso_U_13
_atom_site_aniso_U_12
C1 0.0215(15) 0.048(2) 0.0221(14) 0.0125(13) 0.0067(11) 0.0115(13)
C2 0.0279(16) 0.0447(19) 0.0152(12) 0.0101(12) 0.0038(11) 0.0149(14)
C3 0.0180(13) 0.0327(16) 0.0227(13) 0.0106(11) 0.0061(10) 0.0112(12)
C4 0.0193(14) 0.0245(14) 0.0196(13) 0.0068(11) 0.0040(10) 0.0075(11)
C5 0.0190(13) 0.0259(15) 0.0183(12) 0.0075(11) 0.0042(10) 0.0072(11)
C6 0.0199(13) 0.0228(14) 0.0169(12) 0.0057(10) 0.0029(10) 0.0094(11)
C7 0.0190(14) 0.0356(16) 0.0219(13) 0.0114(12) 0.0043(10) 0.0102(12)
C8 0.0237(15) 0.0361(17) 0.0235(14) 0.0142(12) 0.0087(11) 0.0107(13)
C9 0.0255(15) 0.0289(15) 0.0157(12) 0.0082(11) 0.0043(10) 0.0134(12)
C10 0.0193(14) 0.0355(16) 0.0197(13) 0.0061(11) 0.0020(10) 0.0107(12)
C11 0.0196(14) 0.0347(16) 0.0211(13) 0.0084(11) 0.0069(10) 0.0098(12)
N1 0.0198(12) 0.0384(14) 0.0164(11) 0.0103(10) 0.0046(9) 0.0107(10)
N2 0.0238(13) 0.0395(15) 0.0216(12) 0.0096(11) 0.0019(9) 0.0130(11)
N3 0.0185(12) 0.0377(14) 0.0160(11) 0.0093(10) 0.0041(8) 0.0106(10)
O1 0.0233(11) 0.0516(14) 0.0246(10) 0.0171(10) 0.0099(8) 0.0169(10)
Cl1 0.0373(4) 0.0414(4) 0.0156(3) 0.0102(3) 0.0021(3) 0.0162(3)

loop_
_atom_type_symbol
_atom_type_description
_atom_type_scat_dispersion_real
_atom_type_scat_dispersion_imag
_atom_type_scat_source
C C 0.0033 0.0016 'International Tables Vol C Tables 4.2.6.8 and 6.1.1.4'
H H 0.0000 0.0000 'International Tables Vol C Tables 4.2.6.8 and 6.1.1.4'
N N 0.0061 0.0033 'International Tables Vol C Tables 4.2.6.8 and 6.1.1.4'
O O 0.0106 0.0060 'International Tables Vol C Tables 4.2.6.8 and 6.1.1.4'
Cl Cl 0.1484 0.1585 'International Tables Vol C Tables 4.2.6.8 and 6.1.1.4'

loop_
_geom_angle_atom_site_label_1
_geom_angle_atom_site_label_2
_geom_angle_atom_site_label_3
_geom_angle
N1 C1 C2 121.4(3)
N1 C1 H1 119.3
C2 C1 H1 119.3
N2 C2 C1 122.9(3)
N2 C2 H2 118.6
C1 C2 H2 118.6
N2 C3 C4 121.7(3)
N2 C3 H3 119.1
C4 C3 H3 119.1
N1 C4 C3 122.3(2)
N1 C4 C5 119.8(2)
C3 C4 C5 117.9(2)
O1 C5 N3 125.2(2)
O1 C5 C4 121.0(2)
N3 C5 C4 113.8(2)
C7 C6 C11 119.4(2)
C7 C6 N3 123.7(2)
C11 C6 N3 116.9(2)
C6 C7 C8 120.1(3)
C6 C7 H7 119.9
C8 C7 H7 119.9
C9 C8 C7 119.8(3)
C9 C8 H8 120.1
C7 C8 H8 120.1
C10 C9 C8 120.3(2)
C10 C9 Cl1 119.4(2)
C8 C9 Cl1 120.3(2)
C9 C10 C11 120.0(3)
C9 C10 H10 120.0
C11 C10 H10 120.0
C10 C11 C6 120.4(3)
C10 C11 H11 119.8
C6 C11 H11 119.8
C1 N1 C4 116.1(2)
C2 N2 C3 115.6(2)
C5 N3 C6 127.8(2)
C5 N3 H3B 116.1
C6 N3 H3B 116.1

loop_
_geom_bond_atom_site_label_1
_geom_bond_atom_site_label_2
_geom_bond_distance
C1 N1 1.331(3)
C1 C2 1.394(4)
C1 H1 0.9300
C2 N2 1.325(4)
C2 H2 0.9300
C3 N2 1.337(4)
C3 C4 1.391(4)
C3 H3 0.9300
C4 N1 1.332(4)
C4 C5 1.504(4)
C5 O1 1.214(3)
C5 N3 1.363(4)
C6 C7 1.390(4)
C6 C11 1.393(4)
C6 N3 1.414(3)
C7 C8 1.393(4)
C7 H7 0.9300
C8 C9 1.385(4)
C8 H8 0.9300
C9 C10 1.384(4)
C9 Cl1 1.734(3)
C10 C11 1.384(4)
C10 H10 0.9300
C11 H11 0.9300
N3 H3B 0.8600

loop_
_geom_torsion_atom_site_label_1
_geom_torsion_atom_site_label_2
_geom_torsion_atom_site_label_3
_geom_torsion_atom_site_label_4
_geom_torsion
N1 C1 C2 N2 -0.2(5)
N2 C3 C4 N1 -0.6(5)
N2 C3 C4 C5 -179.9(3)
N1 C4 C5 O1 -179.1(3)
C3 C4 C5 O1 0.3(4)
N1 C4 C5 N3 0.8(4)
C3 C4 C5 N3 -179.8(2)
C11 C6 C7 C8 -0.2(5)
N3 C6 C7 C8 -178.7(3)
C6 C7 C8 C9 0.0(5)
C7 C8 C9 C10 0.3(5)
C7 C8 C9 Cl1 -180.0(2)
C8 C9 C10 C11 -0.3(5)
Cl1 C9 C10 C11 179.9(2)
C9 C10 C11 C6 0.1(5)
C7 C6 C11 C10 0.1(5)
N3 C6 C11 C10 178.7(3)
C2 C1 N1 C4 -0.3(5)
C3 C4 N1 C1 0.7(4)
C5 C4 N1 C1 -180.0(3)
C1 C2 N2 C3 0.4(5)
C4 C3 N2 C2 0.0(4)
O1 C5 N3 C6 -0.2(5)
C4 C5 N3 C6 179.9(3)
C7 C6 N3 C5 -12.2(5)
C11 C6 N3 C5 169.2(3)
